data_1553104
loop_
_publ_author_name
'Zhang, Yan-Yan'
'Hao, Jian'
'Shi, Min'

_publ_section_title
;
 One pot cascade synthesis of fused heterocycles from furan-tethered
 terminal alkynes and aldehydes in the presence of amines and CuBr
;
_journal_issue 4
_journal_name_full 'Organic Chemistry Frontiers'
_journal_page_first 394
_journal_paper_doi 10.1039/C5QO00033E
_journal_volume 2
_journal_year 2015
_chemical_formula_sum 'C16 H17 N O3 S'
_chemical_formula_weight 303.36
_space_group_crystal_system triclinic
_space_group_IT_number 2
_space_group_name_Hall '-P 1'
_space_group_name_H-M_alt 'P -1'
_atom_sites_solution_hydrogens geom
_audit_creation_method SHELXL-2013
_audit_update_record
;
2014-04-24 deposited with the CCDC.
2015-02-12 downloaded from the CCDC.
;
_cell_angle_alpha 76.354(4)
_cell_angle_beta 84.421(4)
_cell_angle_gamma 73.985(4)
_cell_formula_units_Z 4
_cell_length_a 8.3878(16)
_cell_length_b 9.8582(18)
_cell_length_c 19.139(3)
_cell_measurement_reflns_used 3300
_cell_measurement_temperature 293(2)
_cell_measurement_theta_max 55.553
_cell_measurement_theta_min 4.471
_cell_volume 1477.3(5)
_computing_cell_refinement 'Bruker SMART'
_computing_data_collection 'Bruker SMART'
_computing_data_reduction 'Bruker SHELXTL'
_computing_molecular_graphics 'Bruker SHELXTL'
_computing_publication_material 'Bruker SHELXTL'
_computing_structure_refinement 'SHELXL-2013 (Sheldrick, 2013)'
_computing_structure_solution 'Bruker SHELXTL'
_diffrn_ambient_temperature 293(2)
_diffrn_measured_fraction_theta_full 0.997
_diffrn_measured_fraction_theta_max 0.997
_diffrn_measurement_device_type 'CCD area detector'
_diffrn_measurement_method 'phi and omega scans'
_diffrn_radiation_type MoK\a
_diffrn_radiation_wavelength 0.71073
_diffrn_reflns_av_R_equivalents 0.0203
_diffrn_reflns_av_unetI/netI 0.0358
_diffrn_reflns_Laue_measured_fraction_full 0.997
_diffrn_reflns_Laue_measured_fraction_max 0.997
_diffrn_reflns_limit_h_max 10
_diffrn_reflns_limit_h_min -9
_diffrn_reflns_limit_k_max 12
_diffrn_reflns_limit_k_min -8
_diffrn_reflns_limit_l_max 23
_diffrn_reflns_limit_l_min -18
_diffrn_reflns_number 9011
_diffrn_reflns_point_group_measured_fraction_full 0.997
_diffrn_reflns_point_group_measured_fraction_max 0.997
_diffrn_reflns_theta_full 25.242
_diffrn_reflns_theta_max 25.998
_diffrn_reflns_theta_min 2.191
_exptl_absorpt_coefficient_mu 0.228
_exptl_absorpt_correction_T_max 0.7457
_exptl_absorpt_correction_T_min 0.5755
_exptl_absorpt_correction_type multi-scan
_exptl_absorpt_process_details sadabs
_exptl_crystal_colour colorless
_exptl_crystal_density_diffrn 1.364
_exptl_crystal_description prismatic
_exptl_crystal_F_000 640
_exptl_crystal_size_max 0.211
_exptl_crystal_size_mid 0.175
_exptl_crystal_size_min 0.123
_refine_diff_density_max 0.429
_refine_diff_density_min -0.326
_refine_diff_density_rms 0.047
_refine_ls_extinction_method none
_refine_ls_goodness_of_fit_ref 1.059
_refine_ls_hydrogen_treatment constr
_refine_ls_matrix_type full
_refine_ls_number_parameters 381
_refine_ls_number_reflns 5790
_refine_ls_number_restraints 0
_refine_ls_restrained_S_all 1.059
_refine_ls_R_factor_all 0.0612
_refine_ls_R_factor_gt 0.0513
_refine_ls_shift/su_max 0.000
_refine_ls_shift/su_mean 0.000
_refine_ls_structure_factor_coef Fsqd
_refine_ls_weighting_details 'w=1/[\s^2^(Fo^2^)+(0.0659P)^2^+0.5989P] where P=(Fo^2^+2Fc^2^)/3'
_refine_ls_weighting_scheme calc
_refine_ls_wR_factor_gt 0.1322
_refine_ls_wR_factor_ref 0.1397
_reflns_Friedel_coverage 0.000
_reflns_number_gt 4857
_reflns_number_total 5790
_reflns_threshold_expression 'I > 2\s(I)'
_cod_data_source_file c5qo00033e2.cif
_cod_data_source_block cd214214
_cod_database_code 1553104
_shelx_space_group_comment
; 
The symmetry employed for this shelxl refinement is uniquely defined 
by the following loop, which should always be used as a source of 
symmetry information in preference to the above space-group names. 
They are only intended as comments. 
;
_shelxl_version_number 2013-4

loop_
_space_group_symop_operation_xyz
'x, y, z'
'-x, -y, -z'

loop_
_atom_site_label
_atom_site_type_symbol
_atom_site_fract_x
_atom_site_fract_y
_atom_site_fract_z
_atom_site_U_iso_or_equiv
_atom_site_adp_type
_atom_site_occupancy
_atom_site_site_symmetry_order
_atom_site_calc_flag
_atom_site_refinement_flags_posn
_atom_site_refinement_flags_adp
S1 S 0.91174(7) 0.41179(6) 0.32954(3) 0.04648(18) Uani 1 1 d . .
S2 S 0.39239(7) 0.74650(6) 0.15816(4) 0.04933(18) Uani 1 1 d . .
N1 N 0.7608(2) 0.3725(2) 0.38380(10) 0.0421(4) Uani 1 1 d . .
N2 N 0.2428(2) 0.7590(2) 0.10719(10) 0.0431(4) Uani 1 1 d . .
O1 O 0.6428(2) 0.2712(2) 0.57391(9) 0.0568(5) Uani 1 1 d . .
O2 O 0.8835(3) 0.3899(2) 0.26155(10) 0.0636(5) Uani 1 1 d . .
O3 O 1.0627(2) 0.33312(19) 0.36506(11) 0.0642(5) Uani 1 1 d . .
O4 O 0.1246(3) 0.84657(19) -0.08008(9) 0.0600(5) Uani 1 1 d . .
O5 O 0.5435(2) 0.7030(2) 0.11886(13) 0.0739(6) Uani 1 1 d . .
O6 O 0.3611(3) 0.6606(2) 0.22638(11) 0.0706(6) Uani 1 1 d . .
C1 C 0.6902(3) 0.2592(2) 0.50090(12) 0.0414(5) Uani 1 1 d . .
C2 C 0.7843(3) 0.1021(3) 0.51116(13) 0.0491(6) Uani 1 1 d . .
H2 H 0.8743 0.0618 0.4834 0.059 Uiso 1 1 calc R U
C3 C 0.7125(4) 0.0336(3) 0.56759(15) 0.0622(7) Uani 1 1 d . .
H3 H 0.7419 -0.0648 0.5883 0.075 Uiso 1 1 calc R U
C4 C 0.5741(4) 0.1471(3) 0.59135(15) 0.0616(7) Uani 1 1 d . .
H4 H 0.5359 0.1218 0.6416 0.074 Uiso 1 1 calc R U
C5 C 0.4367(3) 0.1926(3) 0.53565(15) 0.0603(7) Uani 1 1 d . .
H5A H 0.4102 0.1096 0.5255 0.072 Uiso 1 1 calc R U
H5B H 0.3365 0.2570 0.5510 0.072 Uiso 1 1 calc R U
C6 C 0.5244(3) 0.2698(2) 0.47195(13) 0.0440(5) Uani 1 1 d . .
C7 C 0.4799(3) 0.3437(3) 0.40740(14) 0.0517(6) Uani 1 1 d . .
H7 H 0.3754 0.3496 0.3926 0.062 Uiso 1 1 calc R U
C8 C 0.5920(3) 0.4192(3) 0.35648(13) 0.0504(6) Uani 1 1 d . .
H8A H 0.5945 0.3971 0.3096 0.061 Uiso 1 1 calc R U
H8B H 0.5494 0.5230 0.3512 0.061 Uiso 1 1 calc R U
C9 C 0.7687(3) 0.3748(3) 0.45959(13) 0.0484(6) Uani 1 1 d . .
H9A H 0.7083 0.4684 0.4688 0.058 Uiso 1 1 calc R U
H9B H 0.8829 0.3543 0.4730 0.058 Uiso 1 1 calc R U
C10 C 0.8932(3) 0.5969(2) 0.32132(11) 0.0381(5) Uani 1 1 d . .
C11 C 0.9917(3) 0.6429(3) 0.35957(13) 0.0479(6) Uani 1 1 d . .
H11 H 1.0727 0.5757 0.3889 0.057 Uiso 1 1 calc R U
C12 C 0.9694(3) 0.7887(3) 0.35410(14) 0.0534(6) Uani 1 1 d . .
H12 H 1.0362 0.8193 0.3799 0.064 Uiso 1 1 calc R U
C13 C 0.8497(3) 0.8905(3) 0.31104(13) 0.0481(6) Uani 1 1 d . .
C14 C 0.7551(3) 0.8428(3) 0.27187(13) 0.0486(6) Uani 1 1 d . .
H14 H 0.6760 0.9103 0.2417 0.058 Uiso 1 1 calc R U
C15 C 0.7746(3) 0.6976(3) 0.27632(12) 0.0448(5) Uani 1 1 d . .
H15 H 0.7095 0.6674 0.2496 0.054 Uiso 1 1 calc R U
C16 C 0.8227(4) 1.0500(3) 0.30619(19) 0.0763(9) Uani 1 1 d . .
H16A H 0.8003 1.1017 0.2575 0.115 Uiso 1 1 calc R U
H16B H 0.9205 1.0669 0.3209 0.115 Uiso 1 1 calc R U
H16C H 0.7301 1.0830 0.3371 0.115 Uiso 1 1 calc R U
C17 C 0.1754(3) 0.7622(2) -0.00971(12) 0.0410(5) Uani 1 1 d . .
C18 C 0.2736(3) 0.6206(3) -0.02737(15) 0.0525(6) Uani 1 1 d . .
H18 H 0.3654 0.5558 -0.0038 0.063 Uiso 1 1 calc R U
C19 C 0.2031(4) 0.6075(3) -0.08278(15) 0.0612(7) Uani 1 1 d . .
H19 H 0.2354 0.5320 -0.1068 0.073 Uiso 1 1 calc R U
C20 C 0.0606(4) 0.7382(3) -0.09930(15) 0.0614(7) Uani 1 1 d . .
H20 H 0.0218 0.7626 -0.1485 0.074 Uiso 1 1 calc R U
C21 C -0.0737(3) 0.7203(3) -0.03977(15) 0.0585(7) Uani 1 1 d . .
H21A H -0.1764 0.7952 -0.0504 0.070 Uiso 1 1 calc R U
H21B H -0.0956 0.6260 -0.0315 0.070 Uiso 1 1 calc R U
C22 C 0.0113(3) 0.7364(2) 0.02284(13) 0.0428(5) Uani 1 1 d . .
C23 C -0.0340(3) 0.7432(3) 0.08948(14) 0.0517(6) Uani 1 1 d . .
H23 H -0.1375 0.7300 0.1066 0.062 Uiso 1 1 calc R U
C24 C 0.0743(3) 0.7712(3) 0.13920(13) 0.0511(6) Uani 1 1 d . .
H24A H 0.0283 0.8674 0.1482 0.061 Uiso 1 1 calc R U
H24B H 0.0785 0.7019 0.1848 0.061 Uiso 1 1 calc R U
C25 C 0.2491(3) 0.8382(3) 0.03240(12) 0.0469(5) Uani 1 1 d . .
H25A H 0.3627 0.8361 0.0161 0.056 Uiso 1 1 calc R U
H25B H 0.1854 0.9382 0.0274 0.056 Uiso 1 1 calc R U
C26 C 0.3793(3) 0.9215(2) 0.16970(12) 0.0403(5) Uani 1 1 d . .
C27 C 0.2771(3) 0.9734(3) 0.22368(13) 0.0493(6) Uani 1 1 d . .
H27 H 0.2153 0.9165 0.2538 0.059 Uiso 1 1 calc R U
C28 C 0.2672(3) 1.1101(3) 0.23258(14) 0.0529(6) Uani 1 1 d . .
H28 H 0.1981 1.1449 0.2690 0.064 Uiso 1 1 calc R U
C29 C 0.3577(3) 1.1967(3) 0.18855(13) 0.0485(6) Uani 1 1 d . .
C30 C 0.4608(3) 1.1411(3) 0.13563(13) 0.0514(6) Uani 1 1 d . .
H30 H 0.5243 1.1970 0.1060 0.062 Uiso 1 1 calc R U
C31 C 0.4718(3) 1.0053(3) 0.12554(13) 0.0468(5) Uani 1 1 d . .
H31 H 0.5412 0.9703 0.0892 0.056 Uiso 1 1 calc R U
C32 C 0.3431(5) 1.3474(3) 0.19752(19) 0.0786(9) Uani 1 1 d . .
H32A H 0.4454 1.3728 0.1819 0.118 Uiso 1 1 calc R U
H32B H 0.3200 1.3511 0.2473 0.118 Uiso 1 1 calc R U
H32C H 0.2545 1.4143 0.1691 0.118 Uiso 1 1 calc R U

loop_
_atom_site_aniso_label
_atom_site_aniso_U_11
_atom_site_aniso_U_22
_atom_site_aniso_U_33
_atom_site_aniso_U_23
_atom_site_aniso_U_13
_atom_site_aniso_U_12
S1 0.0466(3) 0.0381(3) 0.0513(4) -0.0116(2) 0.0071(3) -0.0070(2)
S2 0.0449(3) 0.0389(3) 0.0654(4) -0.0143(3) -0.0164(3) -0.0056(2)
N1 0.0425(10) 0.0419(10) 0.0416(10) -0.0066(8) -0.0033(8) -0.0120(8)
N2 0.0395(10) 0.0478(11) 0.0447(11) -0.0117(8) -0.0018(8) -0.0144(8)
O1 0.0654(11) 0.0629(11) 0.0430(9) -0.0175(8) 0.0085(8) -0.0169(9)
O2 0.0848(14) 0.0565(11) 0.0544(11) -0.0249(9) 0.0139(10) -0.0211(10)
O3 0.0435(10) 0.0468(10) 0.0866(14) -0.0036(9) 0.0039(9) 0.0024(8)
O4 0.0869(14) 0.0475(10) 0.0471(10) 0.0000(8) -0.0148(9) -0.0246(9)
O5 0.0406(10) 0.0679(13) 0.1201(18) -0.0502(12) -0.0090(10) 0.0015(9)
O6 0.0964(15) 0.0443(10) 0.0707(12) 0.0045(9) -0.0374(11) -0.0203(10)
C1 0.0408(12) 0.0437(12) 0.0384(11) -0.0119(9) 0.0010(9) -0.0071(9)
C2 0.0417(13) 0.0503(14) 0.0489(14) -0.0098(11) -0.0076(10) -0.0002(10)
C3 0.0675(18) 0.0489(15) 0.0590(16) 0.0019(12) -0.0094(13) -0.0064(13)
C4 0.0650(17) 0.0643(17) 0.0497(15) -0.0026(12) 0.0108(12) -0.0202(14)
C5 0.0470(14) 0.0594(16) 0.0697(18) -0.0085(13) 0.0105(12) -0.0149(12)
C6 0.0342(11) 0.0418(12) 0.0542(14) -0.0129(10) 0.0011(10) -0.0057(9)
C7 0.0351(12) 0.0526(14) 0.0645(16) -0.0086(12) -0.0089(11) -0.0077(10)
C8 0.0491(14) 0.0469(13) 0.0502(14) -0.0039(11) -0.0107(11) -0.0068(11)
C9 0.0522(14) 0.0492(13) 0.0489(14) -0.0133(11) -0.0033(11) -0.0186(11)
C10 0.0360(11) 0.0378(11) 0.0390(11) -0.0073(9) 0.0050(9) -0.0102(9)
C11 0.0390(12) 0.0525(14) 0.0503(14) -0.0058(11) -0.0074(10) -0.0114(10)
C12 0.0542(15) 0.0610(16) 0.0545(15) -0.0152(12) -0.0037(11) -0.0279(12)
C13 0.0528(14) 0.0449(13) 0.0488(13) -0.0085(10) 0.0089(11) -0.0212(11)
C14 0.0455(13) 0.0447(13) 0.0499(14) -0.0004(10) -0.0029(10) -0.0104(10)
C15 0.0445(13) 0.0489(13) 0.0429(12) -0.0067(10) -0.0062(10) -0.0167(10)
C16 0.093(2) 0.0450(15) 0.093(2) -0.0154(15) 0.0066(18) -0.0256(15)
C17 0.0438(12) 0.0382(11) 0.0409(12) -0.0072(9) -0.0041(9) -0.0107(9)
C18 0.0403(13) 0.0488(14) 0.0676(17) -0.0178(12) 0.0061(11) -0.0085(10)
C19 0.0675(18) 0.0581(16) 0.0663(17) -0.0305(14) 0.0079(14) -0.0192(13)
C20 0.080(2) 0.0631(17) 0.0483(14) -0.0128(12) -0.0172(13) -0.0253(15)
C21 0.0461(14) 0.0583(16) 0.0732(18) -0.0177(13) -0.0195(13) -0.0087(12)
C22 0.0317(11) 0.0408(12) 0.0561(14) -0.0127(10) -0.0072(10) -0.0059(9)
C23 0.0343(12) 0.0617(16) 0.0624(16) -0.0196(12) 0.0038(11) -0.0146(11)
C24 0.0463(14) 0.0599(15) 0.0491(14) -0.0168(11) 0.0066(11) -0.0159(11)
C25 0.0511(14) 0.0482(13) 0.0468(13) -0.0102(10) 0.0007(10) -0.0229(11)
C26 0.0382(11) 0.0380(11) 0.0460(12) -0.0099(9) -0.0100(9) -0.0088(9)
C27 0.0514(14) 0.0526(14) 0.0471(14) -0.0090(11) 0.0019(11) -0.0218(11)
C28 0.0553(15) 0.0554(15) 0.0518(14) -0.0205(12) 0.0057(11) -0.0158(12)
C29 0.0533(14) 0.0457(13) 0.0510(14) -0.0118(11) -0.0069(11) -0.0173(11)
C30 0.0550(15) 0.0513(14) 0.0516(14) -0.0087(11) 0.0030(11) -0.0237(12)
C31 0.0435(13) 0.0523(14) 0.0467(13) -0.0150(11) 0.0014(10) -0.0132(11)
C32 0.101(3) 0.0563(17) 0.091(2) -0.0301(16) 0.0083(19) -0.0324(17)

loop_
_atom_type_symbol
_atom_type_description
_atom_type_scat_dispersion_real
_atom_type_scat_dispersion_imag
_atom_type_scat_source
C C 0.0033 0.0016 'International Tables Vol C Tables 4.2.6.8 and 6.1.1.4'
H H 0.0000 0.0000 'International Tables Vol C Tables 4.2.6.8 and 6.1.1.4'
N N 0.0061 0.0033 'International Tables Vol C Tables 4.2.6.8 and 6.1.1.4'
O O 0.0106 0.0060 'International Tables Vol C Tables 4.2.6.8 and 6.1.1.4'
S S 0.1246 0.1234 'International Tables Vol C Tables 4.2.6.8 and 6.1.1.4'

loop_
_geom_angle_atom_site_label_1
_geom_angle_atom_site_label_2
_geom_angle_atom_site_label_3
_geom_angle
O2 S1 O3 119.99(12)
O2 S1 N1 106.69(11)
O3 S1 N1 106.69(11)
O2 S1 C10 108.47(11)
O3 S1 C10 107.50(11)
N1 S1 C10 106.81(10)
O5 S2 O6 120.22(14)
O5 S2 N2 106.83(11)
O6 S2 N2 106.75(11)
O5 S2 C26 106.75(12)
O6 S2 C26 108.00(12)
N2 S2 C26 107.76(10)
C9 N1 C8 114.44(19)
C9 N1 S1 117.45(16)
C8 N1 S1 118.52(15)
C25 N2 C24 114.37(19)
C25 N2 S2 117.74(15)
C24 N2 S2 118.80(16)
C1 O1 C4 95.00(18)
C17 O4 C20 95.22(17)
O1 C1 C9 113.60(19)
O1 C1 C2 101.50(18)
C9 C1 C2 120.3(2)
O1 C1 C6 100.97(18)
C9 C1 C6 112.66(19)
C2 C1 C6 105.55(19)
C3 C2 C1 105.7(2)
C3 C2 H2 127.2
C1 C2 H2 127.2
C2 C3 C4 105.6(2)
C2 C3 H3 127.2
C4 C3 H3 127.2
O1 C4 C3 101.7(2)
O1 C4 C5 101.4(2)
C3 C4 C5 107.4(2)
O1 C4 H4 114.9
C3 C4 H4 114.9
C5 C4 H4 114.9
C6 C5 C4 99.4(2)
C6 C5 H5A 111.9
C4 C5 H5A 111.9
C6 C5 H5B 111.9
C4 C5 H5B 111.9
H5A C5 H5B 109.6
C7 C6 C1 122.0(2)
C7 C6 C5 134.0(2)
C1 C6 C5 103.7(2)
C6 C7 C8 122.2(2)
C6 C7 H7 118.9
C8 C7 H7 118.9
N1 C8 C7 110.18(19)
N1 C8 H8A 109.6
C7 C8 H8A 109.6
N1 C8 H8B 109.6
C7 C8 H8B 109.6
H8A C8 H8B 108.1
N1 C9 C1 105.33(18)
N1 C9 H9A 110.7
C1 C9 H9A 110.7
N1 C9 H9B 110.7
C1 C9 H9B 110.7
H9A C9 H9B 108.8
C11 C10 C15 120.1(2)
C11 C10 S1 121.13(17)
C15 C10 S1 118.80(17)
C12 C11 C10 119.6(2)
C12 C11 H11 120.2
C10 C11 H11 120.2
C11 C12 C13 121.3(2)
C11 C12 H12 119.4
C13 C12 H12 119.4
C14 C13 C12 118.3(2)
C14 C13 C16 120.3(2)
C12 C13 C16 121.3(2)
C15 C14 C13 121.6(2)
C15 C14 H14 119.2
C13 C14 H14 119.2
C14 C15 C10 119.1(2)
C14 C15 H15 120.5
C10 C15 H15 120.5
C13 C16 H16A 109.5
C13 C16 H16B 109.5
H16A C16 H16B 109.5
C13 C16 H16C 109.5
H16A C16 H16C 109.5
H16B C16 H16C 109.5
O4 C17 C25 113.71(18)
O4 C17 C18 101.16(19)
C25 C17 C18 120.9(2)
O4 C17 C22 100.37(18)
C25 C17 C22 112.74(19)
C18 C17 C22 105.41(18)
C19 C18 C17 106.0(2)
C19 C18 H18 127.0
C17 C18 H18 127.0
C18 C19 C20 105.9(2)
C18 C19 H19 127.0
C20 C19 H19 127.0
O4 C20 C19 101.5(2)
O4 C20 C21 101.4(2)
C19 C20 C21 107.2(2)
O4 C20 H20 115.0
C19 C20 H20 115.0
C21 C20 H20 115.0
C22 C21 C20 99.65(19)
C22 C21 H21A 111.8
C20 C21 H21A 111.8
C22 C21 H21B 111.8
C20 C21 H21B 111.8
H21A C21 H21B 109.6
C23 C22 C21 134.0(2)
C23 C22 C17 121.8(2)
C21 C22 C17 103.9(2)
C22 C23 C24 122.4(2)
C22 C23 H23 118.8
C24 C23 H23 118.8
N2 C24 C23 110.09(19)
N2 C24 H24A 109.6
C23 C24 H24A 109.6
N2 C24 H24B 109.6
C23 C24 H24B 109.6
H24A C24 H24B 108.2
N2 C25 C17 105.32(18)
N2 C25 H25A 110.7
C17 C25 H25A 110.7
N2 C25 H25B 110.7
C17 C25 H25B 110.7
H25A C25 H25B 108.8
C31 C26 C27 120.2(2)
C31 C26 S2 120.22(18)
C27 C26 S2 119.57(18)
C28 C27 C26 119.4(2)
C28 C27 H27 120.3
C26 C27 H27 120.3
C27 C28 C29 121.5(2)
C27 C28 H28 119.3
C29 C28 H28 119.3
C30 C29 C28 117.8(2)
C30 C29 C32 121.1(2)
C28 C29 C32 121.1(2)
C31 C30 C29 121.7(2)
C31 C30 H30 119.2
C29 C30 H30 119.2
C30 C31 C26 119.4(2)
C30 C31 H31 120.3
C26 C31 H31 120.3
C29 C32 H32A 109.5
C29 C32 H32B 109.5
H32A C32 H32B 109.5
C29 C32 H32C 109.5
H32A C32 H32C 109.5
H32B C32 H32C 109.5

loop_
_geom_bond_atom_site_label_1
_geom_bond_atom_site_label_2
_geom_bond_distance
S1 O2 1.4201(19)
S1 O3 1.4296(19)
S1 N1 1.6300(19)
S1 C10 1.759(2)
S2 O5 1.422(2)
S2 O6 1.423(2)
S2 N2 1.6238(19)
S2 C26 1.763(2)
N1 C9 1.464(3)
N1 C8 1.470(3)
N2 C25 1.464(3)
N2 C24 1.470(3)
O1 C1 1.438(3)
O1 C4 1.449(3)
O4 C17 1.441(3)
O4 C20 1.451(3)
C1 C9 1.498(3)
C1 C2 1.508(3)
C1 C6 1.514(3)
C2 C3 1.319(4)
C2 H2 0.9300
C3 C4 1.492(4)
C3 H3 0.9300
C4 C5 1.547(4)
C4 H4 0.9800
C5 C6 1.518(3)
C5 H5A 0.9700
C5 H5B 0.9700
C6 C7 1.308(3)
C7 C8 1.501(3)
C7 H7 0.9300
C8 H8A 0.9700
C8 H8B 0.9700
C9 H9A 0.9700
C9 H9B 0.9700
C10 C11 1.380(3)
C10 C15 1.391(3)
C11 C12 1.378(4)
C11 H11 0.9300
C12 C13 1.381(4)
C12 H12 0.9300
C13 C14 1.379(3)
C13 C16 1.507(4)
C14 C15 1.377(3)
C14 H14 0.9300
C15 H15 0.9300
C16 H16A 0.9600
C16 H16B 0.9600
C16 H16C 0.9600
C17 C25 1.494(3)
C17 C18 1.508(3)
C17 C22 1.515(3)
C18 C19 1.311(4)
C18 H18 0.9300
C19 C20 1.490(4)
C19 H19 0.9300
C20 C21 1.538(4)
C20 H20 0.9800
C21 C22 1.513(3)
C21 H21A 0.9700
C21 H21B 0.9700
C22 C23 1.307(3)
C23 C24 1.497(3)
C23 H23 0.9300
C24 H24A 0.9700
C24 H24B 0.9700
C25 H25A 0.9700
C25 H25B 0.9700
C26 C31 1.377(3)
C26 C27 1.378(3)
C27 C28 1.377(3)
C27 H27 0.9300
C28 C29 1.382(3)
C28 H28 0.9300
C29 C30 1.380(3)
C29 C32 1.505(4)
C30 C31 1.374(3)
C30 H30 0.9300
C31 H31 0.9300
C32 H32A 0.9600
C32 H32B 0.9600
C32 H32C 0.9600

loop_
_geom_hbond_atom_site_label_D
_geom_hbond_atom_site_label_H
_geom_hbond_atom_site_label_A
_geom_hbond_distance_DH
_geom_hbond_distance_HA
_geom_hbond_distance_DA
_geom_hbond_angle_DHA
_geom_hbond_site_symmetry_A
C19 H19 O5 0.93 2.58 3.389(3) 145.7 2_665

loop_
_geom_torsion_atom_site_label_1
_geom_torsion_atom_site_label_2
_geom_torsion_atom_site_label_3
_geom_torsion_atom_site_label_4
_geom_torsion
O2 S1 N1 C9 174.99(16)
O3 S1 N1 C9 45.60(19)
C10 S1 N1 C9 -69.15(18)
O2 S1 N1 C8 -40.6(2)
O3 S1 N1 C8 -170.00(18)
C10 S1 N1 C8 75.25(19)
O5 S2 N2 C25 -47.9(2)
O6 S2 N2 C25 -177.73(17)
C26 S2 N2 C25 66.48(19)
O5 S2 N2 C24 166.86(18)
O6 S2 N2 C24 37.1(2)
C26 S2 N2 C24 -78.74(19)
C4 O1 C1 C9 179.0(2)
C4 O1 C1 C2 -50.4(2)
C4 O1 C1 C6 58.2(2)
O1 C1 C2 C3 32.4(3)
C9 C1 C2 C3 158.7(2)
C6 C1 C2 C3 -72.5(2)
C1 C2 C3 C4 0.7(3)
C1 O1 C4 C3 51.2(2)
C1 O1 C4 C5 -59.6(2)
C2 C3 C4 O1 -33.4(3)
C2 C3 C4 C5 72.6(3)
O1 C4 C5 C6 37.0(2)
C3 C4 C5 C6 -69.3(3)
O1 C1 C6 C7 139.5(2)
C9 C1 C6 C7 18.0(3)
C2 C1 C6 C7 -115.1(3)
O1 C1 C6 C5 -35.3(2)
C9 C1 C6 C5 -156.8(2)
C2 C1 C6 C5 70.1(2)
C4 C5 C6 C7 -175.0(3)
C4 C5 C6 C1 -1.1(2)
C1 C6 C7 C8 2.1(4)
C5 C6 C7 C8 175.1(3)
C9 N1 C8 C7 -48.1(3)
S1 N1 C8 C7 166.45(17)
C6 C7 C8 N1 11.6(3)
C8 N1 C9 C1 67.2(2)
S1 N1 C9 C1 -146.95(16)
O1 C1 C9 N1 -163.10(18)
C2 C1 C9 N1 76.4(3)
C6 C1 C9 N1 -49.1(2)
O2 S1 C10 C11 -144.90(19)
O3 S1 C10 C11 -13.8(2)
N1 S1 C10 C11 100.44(19)
O2 S1 C10 C15 36.3(2)
O3 S1 C10 C15 167.45(18)
N1 S1 C10 C15 -78.35(19)
C15 C10 C11 C12 1.4(3)
S1 C10 C11 C12 -177.38(18)
C10 C11 C12 C13 0.1(4)
C11 C12 C13 C14 -1.6(4)
C11 C12 C13 C16 178.7(2)
C12 C13 C14 C15 1.7(4)
C16 C13 C14 C15 -178.7(2)
C13 C14 C15 C10 -0.2(4)
C11 C10 C15 C14 -1.4(3)
S1 C10 C15 C14 177.44(17)
C20 O4 C17 C25 -178.7(2)
C20 O4 C17 C18 50.1(2)
C20 O4 C17 C22 -58.0(2)
O4 C17 C18 C19 -32.2(3)
C25 C17 C18 C19 -158.8(2)
C22 C17 C18 C19 71.9(2)
C17 C18 C19 C20 -0.8(3)
C17 O4 C20 C19 -51.0(2)
C17 O4 C20 C21 59.5(2)
C18 C19 C20 O4 33.3(3)
C18 C19 C20 C21 -72.6(3)
O4 C20 C21 C22 -36.6(2)
C19 C20 C21 C22 69.4(2)
C20 C21 C22 C23 174.4(3)
C20 C21 C22 C17 0.7(2)
O4 C17 C22 C23 -139.2(2)
C25 C17 C22 C23 -17.8(3)
C18 C17 C22 C23 116.1(3)
O4 C17 C22 C21 35.5(2)
C25 C17 C22 C21 156.9(2)
C18 C17 C22 C21 -69.2(2)
C21 C22 C23 C24 -175.1(3)
C17 C22 C23 C24 -2.3(4)
C25 N2 C24 C23 48.2(3)
S2 N2 C24 C23 -165.45(17)
C22 C23 C24 N2 -11.6(3)
C24 N2 C25 C17 -67.3(2)
S2 N2 C25 C17 145.96(16)
O4 C17 C25 N2 162.43(19)
C18 C17 C25 N2 -76.9(3)
C22 C17 C25 N2 49.0(2)
O5 S2 C26 C31 19.8(2)
O6 S2 C26 C31 150.37(19)
N2 S2 C26 C31 -94.7(2)
O5 S2 C26 C27 -159.52(19)
O6 S2 C26 C27 -29.0(2)
N2 S2 C26 C27 86.0(2)
C31 C26 C27 C28 0.6(4)
S2 C26 C27 C28 179.96(19)
C26 C27 C28 C29 -0.1(4)
C27 C28 C29 C30 -0.9(4)
C27 C28 C29 C32 178.5(3)
C28 C29 C30 C31 1.2(4)
C32 C29 C30 C31 -178.2(3)
C29 C30 C31 C26 -0.7(4)
C27 C26 C31 C30 -0.3(4)
S2 C26 C31 C30 -179.60(18)
